data_2213583
loop_
_publ_author_name
'Nourredine Benali-Cherif'
'Amani Direm'
'Fatima Allouche'
'Kawther Soudani'

_publ_section_title
;
 Hydrogen bonding in 4-carboxyanilinium dihydrogenphosphate
;
_journal_coeditor_code SU2010
_journal_issue 5
_journal_name_full 'Acta Crystallographica Section E'
_journal_page_first o2272
_journal_page_last o2274
_journal_paper_doi 10.1107/S1600536807014948
_journal_volume 63
_journal_year 2007
_chemical_formula_moiety 'C7 H8 O2 N +, H2 P O4 -'
_chemical_formula_sum 'C7 H10 N O6 P'
_chemical_formula_weight 235.13
_chemical_name_common 'p-Carboxyanilinium Dihydrogenmonophosphate'
_chemical_name_systematic
;
4-carboxyanilinium dihydrogenphosphate
;
_space_group_IT_number 14
_symmetry_cell_setting monoclinic
_symmetry_space_group_name_Hall '-P 2yn'
_symmetry_space_group_name_H-M 'P 1 21/n 1'
_atom_sites_solution_hydrogens difmap
_atom_sites_solution_primary direct
_atom_sites_solution_secondary difmap
_cell_angle_alpha 90.00
_cell_angle_beta 111.101(2)
_cell_angle_gamma 90.00
_cell_formula_units_Z 4
_cell_length_a 6.3368(2)
_cell_length_b 22.8812(7)
_cell_length_c 7.3843(2)
_cell_measurement_reflns_used 14125
_cell_measurement_temperature 293(2)
_cell_measurement_theta_max 30.02
_cell_measurement_theta_min 1.78
_cell_volume 998.88(5)
_computing_cell_refinement 'DENZO and SCALEPACK (Otwinowski & Minor, 1997)'
_computing_data_collection 'KappaCCD Server Software (Nonius, 1998)'
_computing_data_reduction 'DENZO and SCALEPACK'
_computing_molecular_graphics 'ORTEP-3 (Farrugia, 1997) and PLATON (Spek, 2003)'
_computing_publication_material 'WinGX (Farrugia, 1999)'
_computing_structure_refinement 'SHELXL97 (Sheldrick, 1997)'
_computing_structure_solution 'SIR2004 (Burla <i>et al.</i>,  2005)'
_diffrn_ambient_temperature 293(2)
_diffrn_measured_fraction_theta_full 0.986
_diffrn_measured_fraction_theta_max 0.986
_diffrn_measurement_device 'Nonius KappaCCD'
_diffrn_measurement_method \w--\q
_diffrn_radiation_monochromator graphite
_diffrn_radiation_source 'fine-focus sealed tube'
_diffrn_radiation_type MoK\a
_diffrn_radiation_wavelength 0.71073
_diffrn_reflns_av_R_equivalents 0.0804
_diffrn_reflns_av_sigmaI/netI 0.0429
_diffrn_reflns_limit_h_max 7
_diffrn_reflns_limit_h_min -8
_diffrn_reflns_limit_k_max 32
_diffrn_reflns_limit_k_min -30
_diffrn_reflns_limit_l_max 10
_diffrn_reflns_limit_l_min -9
_diffrn_reflns_number 13869
_diffrn_reflns_theta_full 30.02
_diffrn_reflns_theta_max 30.02
_diffrn_reflns_theta_min 1.78
_diffrn_standards_decay_% 0
_diffrn_standards_number 0
_exptl_absorpt_coefficient_mu 0.285
_exptl_absorpt_correction_type none
_exptl_crystal_colour yellow
_exptl_crystal_density_diffrn 1.564
_exptl_crystal_density_method 'not measured'
_exptl_crystal_description prism
_exptl_crystal_F_000 488
_exptl_crystal_size_max 0.20
_exptl_crystal_size_mid 0.15
_exptl_crystal_size_min 0.10
_refine_diff_density_max 0.327
_refine_diff_density_min -0.485
_refine_ls_extinction_method none
_refine_ls_goodness_of_fit_ref 1.049
_refine_ls_hydrogen_treatment constr
_refine_ls_matrix_type full
_refine_ls_number_parameters 140
_refine_ls_number_reflns 2865
_refine_ls_number_restraints 0
_refine_ls_restrained_S_all 1.049
_refine_ls_R_factor_all 0.0551
_refine_ls_R_factor_gt 0.0434
_refine_ls_shift/su_max 0.000
_refine_ls_shift/su_mean 0.000
_refine_ls_structure_factor_coef Fsqd
_refine_ls_weighting_details 'calc w=1/[\s^2^(Fo^2^)+(0.0565P)^2^+0.4244P] where P=(Fo^2^+2Fc^2^)/3'
_refine_ls_weighting_scheme calc
_refine_ls_wR_factor_gt 0.1129
_refine_ls_wR_factor_ref 0.1203
_reflns_number_gt 2428
_reflns_number_total 2865
_reflns_threshold_expression I>2\s(I)
_cod_data_source_file su2010.cif
_cod_data_source_block I
_cod_original_sg_symbol_H-M 'P 21/n'
_cod_database_code 2213583
_cod_database_fobs_code 2213583

loop_
_symmetry_equiv_pos_as_xyz
'x, y, z'
'-x+1/2, y+1/2, -z+1/2'
'-x, -y, -z'
'x-1/2, -y-1/2, z-1/2'

loop_
_atom_site_type_symbol
_atom_site_label
_atom_site_fract_x
_atom_site_fract_y
_atom_site_fract_z
_atom_site_U_iso_or_equiv
_atom_site_adp_type
_atom_site_calc_flag
_atom_site_refinement_flags
_atom_site_occupancy
C C1 1.0670(3) -0.04346(7) 0.7651(3) 0.0392(4) Uani d . 1
C C2 0.9894(3) 0.01820(7) 0.7557(3) 0.0378(4) Uani d . 1
C C3 1.1391(3) 0.06177(7) 0.8476(3) 0.0390(4) Uani d . 1
H H3 1.2899 0.0527 0.9165 0.047 Uiso calc R 1
C C4 1.0659(3) 0.11934(7) 0.8378(3) 0.0374(4) Uani d . 1
H H4 1.1669 0.1488 0.9002 0.045 Uiso calc R 1
C C5 0.8433(3) 0.13227(6) 0.7352(2) 0.0286(3) Uani d . 1
C C6 0.6919(3) 0.08934(8) 0.6440(4) 0.0679(8) Uani d . 1
H H6 0.5411 0.0985 0.5755 0.081 Uiso calc R 1
C C7 0.7666(4) 0.03227(9) 0.6552(5) 0.0767(9) Uani d . 1
H H7 0.6647 0.0029 0.5938 0.092 Uiso calc R 1
N N 0.7623(2) 0.19231(5) 0.72118(19) 0.0282(3) Uani d . 1
H H3N 0.8791 0.2163 0.7740 0.042 Uiso calc R 1
H H1N 0.6666 0.1957 0.7840 0.042 Uiso calc R 1
H H2N 0.6918 0.2017 0.5969 0.042 Uiso calc R 1
O O1 0.5975(2) 0.22678(5) 0.34225(17) 0.0383(3) Uani d . 1
O O2 0.97008(19) 0.18530(5) 0.35406(17) 0.0367(3) Uani d . 1
O O3 0.7928(2) 0.26495(5) 0.12318(18) 0.0380(3) Uani d . 1
H H03 0.6740 0.2766 0.0420 0.057 Uiso calc R 1
O O4 0.6195(2) 0.16719(5) 0.06137(17) 0.0358(3) Uani d . 1
H H04 0.6509 0.1335 0.0995 0.054 Uiso calc R 1
O O5 1.2623(2) -0.05767(6) 0.8532(2) 0.0530(4) Uani d . 1
O O6 0.9066(2) -0.08001(6) 0.6700(3) 0.0566(4) Uani d . 1
H H1 0.9613 -0.1125 0.6694 0.085 Uiso calc R 1
P P 0.74424(6) 0.210878(16) 0.23096(5) 0.02623(13) Uani d . 1

loop_
_atom_site_aniso_label
_atom_site_aniso_U_11
_atom_site_aniso_U_22
_atom_site_aniso_U_33
_atom_site_aniso_U_12
_atom_site_aniso_U_13
_atom_site_aniso_U_23
C1 0.0373(8) 0.0258(7) 0.0452(9) 0.0032(6) 0.0037(7) -0.0033(6)
C2 0.0353(8) 0.0246(7) 0.0440(9) 0.0027(6) 0.0030(7) -0.0025(6)
C3 0.0284(7) 0.0286(7) 0.0526(10) 0.0016(6) 0.0055(7) 0.0019(7)
C4 0.0302(7) 0.0244(7) 0.0497(9) -0.0029(6) 0.0048(7) -0.0005(6)
C5 0.0302(7) 0.0223(6) 0.0316(7) 0.0006(5) 0.0093(6) 0.0002(5)
C6 0.0320(9) 0.0295(9) 0.1066(19) 0.0051(7) -0.0181(11) -0.0166(10)
C7 0.0390(10) 0.0282(9) 0.120(2) 0.0026(7) -0.0237(12) -0.0207(11)
N 0.0294(6) 0.0234(6) 0.0326(6) 0.0017(4) 0.0120(5) 0.0005(4)
O1 0.0436(7) 0.0390(6) 0.0357(6) 0.0138(5) 0.0185(5) 0.0061(5)
O2 0.0313(5) 0.0281(5) 0.0381(6) 0.0081(4) -0.0029(5) -0.0069(4)
O3 0.0286(5) 0.0369(6) 0.0437(7) -0.0026(4) 0.0072(5) 0.0102(5)
O4 0.0335(6) 0.0300(5) 0.0342(6) 0.0020(4) 0.0005(5) -0.0037(4)
O5 0.0399(7) 0.0288(6) 0.0729(10) 0.0069(5) -0.0009(6) -0.0029(6)
O6 0.0427(7) 0.0259(6) 0.0797(10) 0.0055(5) -0.0040(7) -0.0140(6)
P 0.02511(19) 0.0232(2) 0.0271(2) 0.00395(12) 0.00541(14) 0.00016(13)

loop_
_atom_type_symbol
_atom_type_description
_atom_type_scat_dispersion_real
_atom_type_scat_dispersion_imag
_atom_type_scat_source
C C 0.0033 0.0016 'International Tables Vol C Tables 4.2.6.8 and 6.1.1.4'
H H 0.0000 0.0000 'International Tables Vol C Tables 4.2.6.8 and 6.1.1.4'
N N 0.0061 0.0033 'International Tables Vol C Tables 4.2.6.8 and 6.1.1.4'
O O 0.0106 0.0060 'International Tables Vol C Tables 4.2.6.8 and 6.1.1.4'
P P 0.1023 0.0942 'International Tables Vol C Tables 4.2.6.8 and 6.1.1.4'

loop_
_geom_angle_atom_site_label_1
_geom_angle_atom_site_label_2
_geom_angle_atom_site_label_3
_geom_angle
_geom_angle_publ_flag
O2 P O3 107.23(7) yes
O2 P O4 109.17(7) yes
O3 P O4 103.44(7) yes
O1 P O2 114.00(7) yes
O1 P O3 111.36(7) yes
O1 P O4 111.05(7) yes
C1 O6 H1 109.00 no
P O3 H03 109.00 no
P O4 H04 109.00 no
C5 N H3N 110.00 no
H1N N H2N 109.00 no
H2N N H3N 109.00 no
C5 N H1N 110.00 no
C5 N H2N 110.00 no
H1N N H3N 109.00 no
O6 C1 C2 113.66(17) yes
O5 C1 O6 124.07(16) yes
O5 C1 C2 122.27(17) yes
C1 C2 C7 120.32(17) no
C3 C2 C7 119.22(17) no
C1 C2 C3 120.46(18) no
C2 C3 C4 120.23(19) no
C3 C4 C5 119.39(17) no
N C5 C4 120.56(14) yes
N C5 C6 118.36(16) yes
C4 C5 C6 121.08(15) no
C5 C6 C7 119.0(2) no
C2 C7 C6 121.1(2) no
C4 C3 H3 120.00 no
C2 C3 H3 120.00 no
C5 C4 H4 120.00 no
C3 C4 H4 120.00 no
C5 C6 H6 120.00 no
C7 C6 H6 121.00 no
C2 C7 H7 119.00 no
C6 C7 H7 119.00 no

loop_
_geom_bond_atom_site_label_1
_geom_bond_atom_site_label_2
_geom_bond_distance
_geom_bond_publ_flag
P O1 1.4908(13) yes
P O2 1.5100(13) yes
P O3 1.5605(13) yes
P O4 1.5747(12) yes
O5 C1 1.217(2) yes
O6 C1 1.308(2) yes
O6 H1 0.8200 no
O3 H03 0.8200 no
O4 H04 0.8200 no
N C5 1.4571(19) yes
N H2N 0.8900 no
N H1N 0.8900 no
N H3N 0.8900 no
C1 C2 1.488(2) no
C2 C7 1.376(4) no
C2 C3 1.375(3) no
C3 C4 1.390(2) no
C4 C5 1.372(3) no
C5 C6 1.369(3) no
C6 C7 1.381(3) no
C3 H3 0.9300 no
C4 H4 0.9300 no
C6 H6 0.9300 no
C7 H7 0.9300 no

loop_
_geom_hbond_atom_site_label_D
_geom_hbond_atom_site_label_H
_geom_hbond_atom_site_label_A
_geom_hbond_site_symmetry_A
_geom_hbond_distance_DH
_geom_hbond_distance_HA
_geom_hbond_distance_DA
_geom_hbond_angle_DHA
_geom_hbond_publ_flag
O6 H1 O2 3_756 0.82 1.75 2.5586(18) 170 yes
O3 H03 O2 4_565 0.82 1.75 2.5497(17) 164 yes
N H1N O4 1_556 0.89 2.27 3.0160(18) 141 yes
N H1N O3 4_566 0.89 2.41 2.9633(19) 121 yes
O4 H04 O5 3_756 0.82 1.82 2.6265(18) 170 yes
N H2N O1 . 0.89 1.85 2.7273(17) 169 yes
N H3N O1 4_666 0.89 1.83 2.7150(18) 170 yes
C7 H7 O6 . 0.93 2.38 2.707(3) 101 yes

loop_
_geom_torsion_atom_site_label_1
_geom_torsion_atom_site_label_2
_geom_torsion_atom_site_label_3
_geom_torsion_atom_site_label_4
_geom_torsion
_geom_torsion_publ_flag
O5 C1 C2 C3 0.2(3) no
O5 C1 C2 C7 -179.7(2) no
O6 C1 C2 C3 -179.6(2) no
O6 C1 C2 C7 0.6(3) no
C1 C2 C3 C4 179.77(19) no
C7 C2 C3 C4 -0.4(3) no
C1 C2 C7 C6 -179.6(2) no
C3 C2 C7 C6 0.5(4) no
C2 C3 C4 C5 -0.2(3) no
C3 C4 C5 N -179.50(17) no
C3 C4 C5 C6 0.6(3) no
N C5 C6 C7 179.7(2) no
C4 C5 C6 C7 -0.5(3) no
C5 C6 C7 C2 -0.1(4) no

loop_
_cod_related_entry_id
_cod_related_entry_database
_cod_related_entry_code
1 ChemSpider 46816
